data_7045690
loop_
_publ_author_name
'Wang, Peng'
'Chao, Jianbin'
'Chen, Xia'

_publ_section_title
;
 Living ring-opening polymerization of \e-caprolactone catalyzed by
 \b-quinolyl-enamino aluminium complexes: ligand electronic effects.
;
_journal_issue 12
_journal_name_full 'Dalton transactions (Cambridge, England : 2003)'
_journal_page_first 4118
_journal_page_last 4127
_journal_paper_doi 10.1039/c7dt04522k
_journal_volume 47
_journal_year 2018
_chemical_formula_sum 'C26 H24 Al F N2'
_chemical_formula_weight 410.45
_space_group_crystal_system triclinic
_space_group_IT_number 2
_space_group_name_Hall '-P 1'
_space_group_name_H-M_alt 'P -1'
_symmetry_space_group_name_Hall '-P 1'
_symmetry_space_group_name_H-M 'P -1'
_atom_sites_solution_hydrogens geom
_audit_creation_method SHELXL-2014/7
_audit_update_record
;
2017-07-11 deposited with the CCDC.
2018-02-06 downloaded from the CCDC.
;
_cell_angle_alpha 113.9750(10)
_cell_angle_beta 102.9400(10)
_cell_angle_gamma 95.3410(10)
_cell_formula_units_Z 2
_cell_length_a 9.2397(5)
_cell_length_b 10.9749(5)
_cell_length_c 12.4644(6)
_cell_measurement_reflns_used 5041
_cell_measurement_temperature 200(2)
_cell_measurement_theta_max 28.2775
_cell_measurement_theta_min 3.038
_cell_volume 1101.26(10)
_computing_structure_refinement 'SHELXL-2014/7 (Sheldrick, 2014)'
_diffrn_ambient_temperature 200(2)
_diffrn_measured_fraction_theta_full 0.970
_diffrn_measured_fraction_theta_max 0.969
_diffrn_measurement_device_type 'CCD area detector'
_diffrn_measurement_method 'phi and omega scans'
_diffrn_radiation_type MoK\a
_diffrn_radiation_wavelength 0.71073
_diffrn_reflns_av_R_equivalents 0.0277
_diffrn_reflns_av_unetI/netI 0.0414
_diffrn_reflns_Laue_measured_fraction_full 0.970
_diffrn_reflns_Laue_measured_fraction_max 0.969
_diffrn_reflns_limit_h_max 12
_diffrn_reflns_limit_h_min -12
_diffrn_reflns_limit_k_max 14
_diffrn_reflns_limit_k_min -8
_diffrn_reflns_limit_l_max 16
_diffrn_reflns_limit_l_min -16
_diffrn_reflns_number 10904
_diffrn_reflns_point_group_measured_fraction_full 0.970
_diffrn_reflns_point_group_measured_fraction_max 0.969
_diffrn_reflns_theta_full 25.242
_diffrn_reflns_theta_max 28.299
_diffrn_reflns_theta_min 3.038
_exptl_absorpt_coefficient_mu 0.115
_exptl_crystal_colour yellow
_exptl_crystal_density_diffrn 1.238
_exptl_crystal_description block
_exptl_crystal_F_000 432
_exptl_crystal_size_max 0.170
_exptl_crystal_size_mid 0.150
_exptl_crystal_size_min 0.130
_refine_diff_density_max 0.243
_refine_diff_density_min -0.266
_refine_diff_density_rms 0.047
_refine_ls_extinction_method none
_refine_ls_goodness_of_fit_ref 1.016
_refine_ls_hydrogen_treatment constr
_refine_ls_matrix_type full
_refine_ls_number_parameters 274
_refine_ls_number_reflns 5303
_refine_ls_number_restraints 0
_refine_ls_restrained_S_all 1.016
_refine_ls_R_factor_all 0.0684
_refine_ls_R_factor_gt 0.0472
_refine_ls_shift/su_max 0.000
_refine_ls_shift/su_mean 0.000
_refine_ls_structure_factor_coef Fsqd
_refine_ls_weighting_details 'w=1/[\s^2^(Fo^2^)+(0.0517P)^2^+0.4551P] where P=(Fo^2^+2Fc^2^)/3'
_refine_ls_weighting_scheme calc
_refine_ls_wR_factor_gt 0.1120
_refine_ls_wR_factor_ref 0.1243
_reflns_Friedel_coverage 0.000
_reflns_number_gt 4012
_reflns_number_total 5303
_reflns_threshold_expression 'I > 2\s(I)'
_cod_data_source_file c7dt04522k2.cif
_cod_data_source_block 2b
_cod_depositor_comments 'Adding full bibliography for 7045687--7045691.cif.'
_cod_original_cell_volume 1101.26(9)
_cod_database_code 7045690
_shelx_shelxl_version_number 2014/7
_shelx_space_group_comment
;
The symmetry employed for this shelxl refinement is uniquely defined
by the following loop, which should always be used as a source of
symmetry information in preference to the above space-group names.
They are only intended as comments.
;
_shelx_estimated_absorpt_t_min 0.981
_shelx_estimated_absorpt_t_max 0.985

loop_
_space_group_symop_operation_xyz
'x, y, z'
'-x, -y, -z'

loop_
_atom_site_label
_atom_site_type_symbol
_atom_site_fract_x
_atom_site_fract_y
_atom_site_fract_z
_atom_site_U_iso_or_equiv
_atom_site_adp_type
_atom_site_occupancy
_atom_site_site_symmetry_order
_atom_site_calc_flag
_atom_site_refinement_flags_posn
_atom_site_refinement_flags_adp
Al1 Al 0.76746(5) 0.06965(5) 0.30204(5) 0.02790(14) Uani 1 1 d . .
N2 N 0.86273(15) 0.20220(14) 0.46612(12) 0.0287(3) Uani 1 1 d . .
N1 N 0.95379(15) 0.02903(14) 0.25622(12) 0.0282(3) Uani 1 1 d . .
F1 F 0.51430(12) 0.55971(12) 0.68289(11) 0.0491(3) Uani 1 1 d . .
C20 C 0.79596(19) 0.42560(18) 0.53534(15) 0.0307(4) Uani 1 1 d . .
H20 H 0.8732 0.4546 0.5067 0.037 Uiso 1 1 calc R U
C11 C 1.01324(18) 0.23299(17) 0.52289(14) 0.0270(3) Uani 1 1 d . .
C12 C 1.07554(18) 0.32658(17) 0.65696(14) 0.0261(3) Uani 1 1 d . .
C24 C 0.65684(19) 0.25076(19) 0.56310(16) 0.0330(4) Uani 1 1 d . .
H24 H 0.6373 0.1594 0.5524 0.040 Uiso 1 1 calc R U
C9 C 0.9424(2) -0.06112(17) 0.13538(15) 0.0312(4) Uani 1 1 d . .
C10 C 1.11711(18) 0.17648(18) 0.46343(15) 0.0309(4) Uani 1 1 d . .
H10 H 1.2193 0.2024 0.5134 0.037 Uiso 1 1 calc R U
C19 C 0.77243(18) 0.29394(17) 0.52382(14) 0.0272(3) Uani 1 1 d . .
C1 C 1.09329(19) 0.08538(17) 0.33862(15) 0.0290(3) Uani 1 1 d . .
C23 C 0.56954(19) 0.3406(2) 0.61799(16) 0.0357(4) Uani 1 1 d . .
H23 H 0.4923 0.3126 0.6472 0.043 Uiso 1 1 calc R U
C14 C 1.2712(2) 0.50735(18) 0.82431(16) 0.0346(4) Uani 1 1 d . .
H14 H 1.3581 0.5775 0.8514 0.042 Uiso 1 1 calc R U
C21 C 0.7084(2) 0.51586(19) 0.58817(16) 0.0340(4) Uani 1 1 d . .
H21 H 0.7245 0.6062 0.5961 0.041 Uiso 1 1 calc R U
C18 C 1.01651(19) 0.30500(18) 0.74290(15) 0.0308(4) Uani 1 1 d . .
H18 H 0.9283 0.2363 0.7159 0.037 Uiso 1 1 calc R U
C4 C 1.0726(2) -0.09335(18) 0.09715(16) 0.0348(4) Uani 1 1 d . .
C15 C 1.2148(2) 0.48440(18) 0.91043(15) 0.0335(4) Uani 1 1 d . .
C3 C 1.2172(2) -0.0313(2) 0.18505(17) 0.0387(4) Uani 1 1 d . .
H3 H 1.3068 -0.0499 0.1617 0.046 Uiso 1 1 calc R U
C17 C 1.0854(2) 0.38282(19) 0.86741(16) 0.0340(4) Uani 1 1 d . .
H17 H 1.0434 0.3665 0.9245 0.041 Uiso 1 1 calc R U
C26 C 0.6474(2) -0.0919(2) 0.29587(19) 0.0430(5) Uani 1 1 d . .
H26A H 0.7136 -0.1545 0.3034 0.064 Uiso 1 1 calc R U
H26B H 0.5673 -0.1379 0.2176 0.064 Uiso 1 1 calc R U
H26C H 0.6013 -0.0638 0.3635 0.064 Uiso 1 1 calc R U
C25 C 0.6565(2) 0.1594(2) 0.21174(18) 0.0427(5) Uani 1 1 d . .
H25A H 0.5773 0.1953 0.2487 0.064 Uiso 1 1 calc R U
H25B H 0.6098 0.0933 0.1260 0.064 Uiso 1 1 calc R U
H25C H 0.7271 0.2345 0.2155 0.064 Uiso 1 1 calc R U
C2 C 1.2271(2) 0.0538(2) 0.30135(16) 0.0363(4) Uani 1 1 d . .
H2 H 1.3241 0.0938 0.3600 0.044 Uiso 1 1 calc R U
C8 C 0.7994(2) -0.12358(19) 0.04953(17) 0.0400(4) Uani 1 1 d . .
H8 H 0.7106 -0.1030 0.0734 0.048 Uiso 1 1 calc R U
C13 C 1.20333(19) 0.42997(18) 0.69976(15) 0.0307(4) Uani 1 1 d . .
H13 H 1.2443 0.4476 0.6428 0.037 Uiso 1 1 calc R U
C5 C 1.0554(3) -0.1863(2) -0.02495(17) 0.0449(5) Uani 1 1 d . .
H5 H 1.1429 -0.2072 -0.0509 0.054 Uiso 1 1 calc R U
C16 C 1.2928(3) 0.5652(2) 1.04639(17) 0.0500(5) Uani 1 1 d . .
H16A H 1.2726 0.5104 1.0889 0.075 Uiso 1 1 calc R U
H16B H 1.2538 0.6489 1.0783 0.075 Uiso 1 1 calc R U
H16C H 1.4024 0.5888 1.0600 0.075 Uiso 1 1 calc R U
C7 C 0.7865(3) -0.2145(2) -0.06910(18) 0.0496(5) Uani 1 1 d . .
H7 H 0.6887 -0.2559 -0.1263 0.059 Uiso 1 1 calc R U
C6 C 0.9150(3) -0.2465(2) -0.10633(18) 0.0519(6) Uani 1 1 d . .
H6 H 0.9048 -0.3101 -0.1882 0.062 Uiso 1 1 calc R U
C22 C 0.59784(18) 0.47046(19) 0.62873(15) 0.0335(4) Uani 1 1 d . .

loop_
_atom_site_aniso_label
_atom_site_aniso_U_11
_atom_site_aniso_U_22
_atom_site_aniso_U_33
_atom_site_aniso_U_23
_atom_site_aniso_U_13
_atom_site_aniso_U_12
Al1 0.0236(3) 0.0263(3) 0.0286(3) 0.0102(2) 0.00212(19) 0.00384(19)
N2 0.0226(7) 0.0307(7) 0.0286(7) 0.0095(6) 0.0066(5) 0.0049(6)
N1 0.0275(7) 0.0257(7) 0.0266(7) 0.0088(6) 0.0040(5) 0.0051(6)
F1 0.0359(6) 0.0462(7) 0.0504(7) 0.0036(5) 0.0167(5) 0.0140(5)
C20 0.0265(8) 0.0358(9) 0.0319(8) 0.0171(7) 0.0092(7) 0.0041(7)
C11 0.0246(8) 0.0284(8) 0.0261(8) 0.0115(7) 0.0053(6) 0.0041(6)
C12 0.0246(8) 0.0277(8) 0.0254(8) 0.0115(7) 0.0049(6) 0.0080(6)
C24 0.0268(8) 0.0328(9) 0.0365(9) 0.0139(8) 0.0085(7) 0.0014(7)
C9 0.0394(10) 0.0231(8) 0.0273(8) 0.0095(7) 0.0059(7) 0.0058(7)
C10 0.0227(8) 0.0369(9) 0.0260(8) 0.0092(7) 0.0026(6) 0.0059(7)
C19 0.0222(8) 0.0308(8) 0.0236(7) 0.0087(7) 0.0040(6) 0.0038(6)
C1 0.0276(8) 0.0279(8) 0.0290(8) 0.0107(7) 0.0066(6) 0.0066(7)
C23 0.0251(8) 0.0424(10) 0.0344(9) 0.0120(8) 0.0110(7) 0.0012(7)
C14 0.0310(9) 0.0305(9) 0.0336(9) 0.0101(7) 0.0029(7) 0.0011(7)
C21 0.0322(9) 0.0303(9) 0.0346(9) 0.0119(7) 0.0057(7) 0.0056(7)
C18 0.0286(8) 0.0304(9) 0.0315(8) 0.0136(7) 0.0065(7) 0.0030(7)
C4 0.0452(10) 0.0309(9) 0.0296(9) 0.0131(7) 0.0129(7) 0.0101(8)
C15 0.0374(10) 0.0312(9) 0.0255(8) 0.0086(7) 0.0037(7) 0.0096(7)
C3 0.0384(10) 0.0411(10) 0.0392(10) 0.0149(8) 0.0187(8) 0.0143(8)
C17 0.0397(10) 0.0372(10) 0.0284(8) 0.0163(8) 0.0116(7) 0.0095(8)
C26 0.0347(10) 0.0384(11) 0.0514(11) 0.0210(9) 0.0049(8) 0.0001(8)
C25 0.0474(11) 0.0411(11) 0.0391(10) 0.0184(9) 0.0065(8) 0.0176(9)
C2 0.0281(9) 0.0416(10) 0.0340(9) 0.0119(8) 0.0076(7) 0.0087(8)
C8 0.0427(11) 0.0338(10) 0.0326(9) 0.0090(8) 0.0019(8) 0.0068(8)
C13 0.0285(8) 0.0338(9) 0.0297(8) 0.0147(7) 0.0077(7) 0.0044(7)
C5 0.0642(14) 0.0389(11) 0.0328(10) 0.0123(8) 0.0210(9) 0.0149(10)
C16 0.0550(13) 0.0505(13) 0.0273(9) 0.0063(9) 0.0028(9) 0.0057(10)
C7 0.0595(13) 0.0378(11) 0.0326(10) 0.0079(9) -0.0046(9) 0.0033(10)
C6 0.0772(16) 0.0412(12) 0.0260(9) 0.0060(8) 0.0112(10) 0.0114(11)
C22 0.0231(8) 0.0384(10) 0.0274(8) 0.0041(7) 0.0048(6) 0.0074(7)

loop_
_atom_type_symbol
_atom_type_description
_atom_type_scat_dispersion_real
_atom_type_scat_dispersion_imag
_atom_type_scat_source
C C 0.0033 0.0016 'International Tables Vol C Tables 4.2.6.8 and 6.1.1.4'
H H 0.0000 0.0000 'International Tables Vol C Tables 4.2.6.8 and 6.1.1.4'
N N 0.0061 0.0033 'International Tables Vol C Tables 4.2.6.8 and 6.1.1.4'
F F 0.0171 0.0103 'International Tables Vol C Tables 4.2.6.8 and 6.1.1.4'
Al Al 0.0645 0.0514 'International Tables Vol C Tables 4.2.6.8 and 6.1.1.4'

loop_
_geom_angle_atom_site_label_1
_geom_angle_atom_site_label_2
_geom_angle_atom_site_label_3
_geom_angle
N2 Al1 C25 108.34(8)
N2 Al1 C26 111.60(8)
C25 Al1 C26 115.57(9)
N2 Al1 N1 97.15(6)
C25 Al1 N1 111.79(8)
C26 Al1 N1 110.85(8)
C11 N2 C19 117.46(13)
C11 N2 Al1 124.96(11)
C19 N2 Al1 116.31(10)
C1 N1 C9 118.96(14)
C1 N1 Al1 121.89(11)
C9 N1 Al1 119.14(11)
C19 C20 C21 120.97(16)
N2 C11 C10 122.71(15)
N2 C11 C12 121.00(14)
C10 C11 C12 116.23(14)
C13 C12 C18 118.19(15)
C13 C12 C11 120.49(15)
C18 C12 C11 121.05(15)
C19 C24 C23 120.39(17)
N1 C9 C8 120.00(16)
N1 C9 C4 121.57(16)
C8 C9 C4 118.42(16)
C11 C10 C1 129.37(15)
C20 C19 C24 119.34(16)
C20 C19 N2 119.52(15)
C24 C19 N2 121.07(16)
N1 C1 C10 123.42(15)
N1 C1 C2 120.24(15)
C10 C1 C2 116.33(15)
C22 C23 C24 118.27(16)
C13 C14 C15 121.29(17)
C22 C21 C20 117.97(17)
C17 C18 C12 120.64(16)
C5 C4 C9 119.53(18)
C5 C4 C3 122.27(18)
C9 C4 C3 118.19(15)
C14 C15 C17 117.79(15)
C14 C15 C16 121.25(17)
C17 C15 C16 120.96(17)
C2 C3 C4 119.87(16)
C18 C17 C15 121.29(16)
C3 C2 C1 121.15(17)
C7 C8 C9 120.6(2)
C14 C13 C12 120.78(16)
C6 C5 C4 120.9(2)
C8 C7 C6 120.8(2)
C5 C6 C7 119.73(18)
F1 C22 C23 118.99(16)
F1 C22 C21 117.98(17)
C23 C22 C21 123.03(16)

loop_
_geom_bond_atom_site_label_1
_geom_bond_atom_site_label_2
_geom_bond_distance
Al1 N2 1.9003(14)
Al1 C25 1.9648(19)
Al1 C26 1.966(2)
Al1 N1 1.9661(15)
N2 C11 1.351(2)
N2 C19 1.437(2)
N1 C1 1.357(2)
N1 C9 1.399(2)
F1 C22 1.3593(19)
C20 C19 1.384(2)
C20 C21 1.388(2)
C11 C10 1.382(2)
C11 C12 1.498(2)
C12 C13 1.394(2)
C12 C18 1.395(2)
C24 C19 1.391(2)
C24 C23 1.392(2)
C9 C8 1.401(2)
C9 C4 1.413(3)
C10 C1 1.418(2)
C1 C2 1.439(2)
C23 C22 1.370(3)
C14 C13 1.385(2)
C14 C15 1.390(3)
C21 C22 1.374(3)
C18 C17 1.386(2)
C4 C5 1.408(2)
C4 C3 1.421(3)
C15 C17 1.393(3)
C15 C16 1.513(2)
C3 C2 1.344(2)
C8 C7 1.377(3)
C5 C6 1.362(3)
C7 C6 1.393(3)
